data_1552612
loop_
_publ_author_name
'Niu, Siwen'
'Xia, Jin-Mei'
'Li, Zengpeng'
'Yang, Long-He'
'Yi, Zhi-Wei'
'Xie, Chun-Lan'
'Peng, Guizhen'
'Luo, Zhu-Hua'
'Shao, Zongze'
'Yang, Xian-Wen'

_publ_section_title
;
 Aphidicolin Chemistry of the Deep-Sea-Derived Fungus <i>Botryotinia
 fuckeliana</i> MCCC 3A00494.
;
_journal_issue 8
_journal_name_full 'Journal of natural products'
_journal_page_first 2307
_journal_page_last 2331
_journal_paper_doi 10.1021/acs.jnatprod.9b00705
_journal_volume 82
_journal_year 2019
_chemical_formula_moiety 'C25 H40 O5'
_chemical_formula_sum 'C25 H40 O5'
_chemical_formula_weight 420.59
_space_group_crystal_system monoclinic
_space_group_IT_number 5
_space_group_name_Hall 'C 2y'
_space_group_name_H-M_alt 'C 1 2 1'
_symmetry_Int_Tables_number 5
_symmetry_space_group_name_Hall 'C 2y'
_symmetry_space_group_name_H-M 'C 1 2 1'
_cell_angle_alpha 90
_cell_angle_beta 92.383(4)
_cell_angle_gamma 90
_cell_formula_units_Z 4
_cell_length_a 20.0275(8)
_cell_length_b 7.2784(3)
_cell_length_c 15.4226(6)
_cell_measurement_reflns_used 5369
_cell_measurement_temperature 172.8(8)
_cell_measurement_theta_max 62.0480
_cell_measurement_theta_min 4.4140
_cell_volume 2246.18(16)
_diffrn_ambient_temperature 173(1)
_diffrn_measured_fraction_theta_full 0.9867
_diffrn_measured_fraction_theta_max 0.9867
_diffrn_measurement_device_type 'Xcalibur, Sapphire3, Gemini ultra'
_diffrn_radiation_type 'Cu K\a'
_diffrn_radiation_wavelength 1.54184
_diffrn_reflns_av_R_equivalents 0.0514
_diffrn_reflns_av_unetI/netI 0.0439
_diffrn_reflns_limit_h_max 22
_diffrn_reflns_limit_h_min -22
_diffrn_reflns_limit_k_max 8
_diffrn_reflns_limit_k_min -8
_diffrn_reflns_limit_l_max 17
_diffrn_reflns_limit_l_min -17
_diffrn_reflns_number 13498
_diffrn_reflns_theta_full 62.0679
_diffrn_reflns_theta_max 62.07
_diffrn_reflns_theta_min 4.42
_exptl_absorpt_coefficient_mu 0.676
_exptl_crystal_density_diffrn 1.2436
_exptl_crystal_description block
_exptl_crystal_F_000 922.8420
_refine_diff_density_max 0.1588
_refine_diff_density_min -0.1250
_refine_diff_density_rms 0.0305
_refine_ls_abs_structure_details 'Flack, H. D. (1983). Acta Cryst. A39, 876-881.'
_refine_ls_abs_structure_Flack -0.21(8)
_refine_ls_d_res_high 0.8726
_refine_ls_d_res_low 10.0051
_refine_ls_extinction_expression Fc^*^=kFc[1+0.001xFc^2^\l^3^/sin(2\q)]^-1/4^
_refine_ls_goodness_of_fit_ref 0.9460
_refine_ls_matrix_type full
_refine_ls_number_constraints 0
_refine_ls_number_parameters 431
_refine_ls_number_reflns 3499
_refine_ls_number_restraints 0
_refine_ls_restrained_S_all 0.9460
_refine_ls_R_factor_all 0.0323
_refine_ls_R_factor_gt 0.0301
_refine_ls_shift/su_max 0.1557
_refine_ls_shift/su_mean 0.0088
_refine_ls_structure_factor_coef Fsqd
_refine_ls_weighting_details 'w=1/[\s^2^(Fo^2^)+(0.0601P)^2^] where P=(Fo^2^+2Fc^2^)/3'
_refine_ls_weighting_scheme calc
_refine_ls_wR_factor_gt 0.0787
_refine_ls_wR_factor_ref 0.0811
_reflns_Friedel_coverage 0.982
_reflns_limit_h_max 22
_reflns_limit_h_min -22
_reflns_limit_k_max 8
_reflns_limit_k_min -8
_reflns_limit_l_max 17
_reflns_limit_l_min -17
_reflns_number_gt 3328
_reflns_number_total 3499
_reflns_threshold_expression I>=2u(I)
_cod_data_source_file np9b00705_si_003.cif
_cod_data_source_block Y09262
_cod_original_sg_symbol_Hall ' C 2y'
_cod_database_code 1552612

loop_
_space_group_symop_id
_space_group_symop_operation_xyz
1 x,y,z
2 -x,y,-z
3 x+1/2,y+1/2,z
4 -x+1/2,y+1/2,-z

loop_
_atom_site_label
_atom_site_type_symbol
_atom_site_fract_x
_atom_site_fract_y
_atom_site_fract_z
_atom_site_U_iso_or_equiv
_atom_site_adp_type
_atom_site_occupancy
H H 0.6158(10) 0.627(3) 0.9928(13) 0.038(5) Uiso 1.000000
H00 H 0.8825(13) 0.489(4) 0.8501(15) 0.055(7) Uiso 1.000000
H00a H 0.5896(9) 0.331(3) 0.7009(11) 0.025(4) Uiso 1.000000
H0aa H 0.7447(16) 0.230(5) 0.7376(19) 0.081(9) Uiso 1.000000
H00b H 0.5398(9) 0.230(3) 0.7584(11) 0.021(4) Uiso 1.000000
H00c H 0.7828(10) 0.800(3) 0.8299(11) 0.025(5) Uiso 1.000000
H00d H 0.7409(9) 0.827(3) 0.7396(11) 0.026(5) Uiso 1.000000
H00e H 0.7297(10) 0.632(3) 0.9558(12) 0.027(5) Uiso 1.000000
H00f H 0.5850(9) 0.901(3) 0.7265(11) 0.029(5) Uiso 1.000000
H00g H 0.6479(10) 0.830(3) 0.6756(12) 0.033(5) Uiso 1.000000
H00h H 0.5125(10) 0.314(3) 0.5832(13) 0.034(5) Uiso 1.000000
H00i H 0.5187(9) 0.112(3) 0.6285(11) 0.024(4) Uiso 1.000000
H00j H 0.5388(9) 0.410(3) 0.9263(11) 0.029(5) Uiso 1.000000
H00k H 0.5995(9) 0.340(3) 0.8649(12) 0.026(4) Uiso 1.000000
H00l H 0.4451(9) 0.548(3) 0.5696(13) 0.026(5) Uiso 1.000000
H00m H 0.4011(10) 0.680(3) 0.6206(11) 0.026(5) Uiso 1.000000
H00n H 0.4117(9) 0.076(3) 0.5340(11) 0.022(4) Uiso 1.000000
H00o H 0.3999(10) 0.285(3) 0.5134(13) 0.035(5) Uiso 1.000000
H00p H 0.4365(10) 0.336(3) 0.8105(13) 0.037(5) Uiso 1.000000
H00q H 0.4162(9) 0.556(3) 0.8004(11) 0.025(4) Uiso 1.000000
H00r H 0.3593(9) 0.422(3) 0.6786(10) 0.023(4) Uiso 1.000000
H00s H 0.4807(9) 0.755(3) 0.7132(10) 0.019(4) Uiso 1.000000
H00t H 0.5455(11) 0.778(3) 0.9291(14) 0.039(5) Uiso 1.000000
H00u H 0.5155(12) 0.857(4) 0.8339(15) 0.056(7) Uiso 1.000000
H00v H 0.4779(12) 0.701(3) 0.8849(13) 0.043(6) Uiso 1.000000
H00w H 0.5471(10) 0.799(3) 0.5846(13) 0.032(5) Uiso 1.000000
H00x H 0.5805(9) 0.605(3) 0.6081(11) 0.021(4) Uiso 1.000000
H00y H 0.6464(10) 0.416(3) 1.0028(12) 0.034(5) Uiso 1.000000
H00z H 0.6674(12) 1.004(4) 0.8325(16) 0.050(6) Uiso 1.000000
H1aa H 0.2106(15) 0.011(5) 0.5801(19) 0.076(9) Uiso 1.000000
H003 H 0.3714(12) 0.091(3) 0.7094(13) 0.041(6) Uiso 1.000000
H007 H 0.6421(9) 0.550(3) 0.7510(11) 0.019(4) Uiso 1.000000
Ha H 0.6319(12) 0.920(3) 0.9184(14) 0.049(6) Uiso 1.000000
Hb H 0.7114(11) 0.946(3) 0.9173(13) 0.038(5) Uiso 1.000000
Hc H 0.8342(13) 0.601(4) 0.9189(17) 0.062(7) Uiso 1.000000
Hd H 0.8480(12) 0.376(4) 0.9223(16) 0.057(7) Uiso 1.000000
He H 0.8267(13) 0.271(3) 0.7437(15) 0.056(7) Uiso 1.000000
Hf H 0.7963(11) 0.159(3) 0.8175(15) 0.046(6) Uiso 1.000000
Hg H 0.1929(14) 0.210(5) 0.5406(18) 0.074(9) Uiso 1.000000
Hh H 0.1869(14) 0.044(4) 0.4796(18) 0.072(8) Uiso 1.000000
C00A C 0.69583(9) 0.5809(2) 0.91148(11) 0.0266(4) Uani 1.000000
C00B C 0.51159(8) 0.5011(2) 0.75087(10) 0.0222(4) Uani 1.000000
C00C C 0.60664(9) 0.7926(2) 0.70320(11) 0.0260(4) Uani 1.000000
C00D C 0.50396(8) 0.2385(2) 0.63596(11) 0.0261(4) Uani 1.000000
C00E C 0.58051(8) 0.4466(2) 0.89401(10) 0.0259(4) Uani 1.000000
C00F C 0.43423(8) 0.5811(2) 0.62783(12) 0.0267(4) Uani 1.000000
C00G C 0.42810(8) 0.2342(2) 0.64479(10) 0.0248(4) Uani 1.000000
C00H C 0.39455(9) 0.1890(3) 0.55732(12) 0.0283(4) Uani 1.000000
C00I C 0.43943(8) 0.4498(2) 0.77272(11) 0.0243(4) Uani 1.000000
C00J C 0.40640(8) 0.4205(2) 0.68142(10) 0.0255(4) Uani 1.000000
C00K C 0.55890(8) 0.5892(2) 0.82389(10) 0.0227(4) Uani 1.000000
C00L C 0.49618(8) 0.6484(2) 0.68048(11) 0.0241(4) Uani 1.000000
C00M C 0.28584(9) 0.1113(3) 0.50386(12) 0.0340(4) Uani 1.000000
C00N C 0.52149(9) 0.7439(3) 0.86990(12) 0.0299(4) Uani 1.000000
C00O C 0.55794(9) 0.7088(2) 0.63496(11) 0.0263(4) Uani 1.000000
C00P C 0.68132(8) 0.7257(2) 0.84035(11) 0.0239(4) Uani 1.000000
C00Q C 0.63422(9) 0.5181(3) 0.95797(11) 0.0284(4) Uani 1.000000
C00R C 0.67116(10) 0.9164(3) 0.87974(13) 0.0318(4) Uani 1.000000
C00S C 0.84117(10) 0.4794(3) 0.88412(13) 0.0397(5) Uani 1.000000
C00T C 0.78769(11) 0.2567(3) 0.77728(15) 0.0411(5) Uani 1.000000
C00U C 0.21483(10) 0.0907(3) 0.52851(16) 0.0441(5) Uani 1.000000
C006 C 0.54140(8) 0.3197(2) 0.71487(11) 0.0239(4) Uani 1.000000
C007 C 0.62330(8) 0.6580(2) 0.77810(10) 0.0212(4) Uani 1.000000
C008 C 0.74707(8) 0.7420(2) 0.79159(11) 0.0254(4) Uani 1.000000
C009 C 0.78052(9) 0.4350(2) 0.82624(11) 0.0298(4) Uani 1.000000
O001 O 0.77032(6) 0.57150(15) 0.75971(7) 0.0255(3) Uani 1.000000
O002 O 0.72187(6) 0.41579(16) 0.87403(7) 0.0296(3) Uani 1.000000
O003 O 0.41353(6) 0.08825(16) 0.70311(8) 0.0302(3) Uani 1.000000
O004 O 0.32431(6) 0.16796(18) 0.57129(8) 0.0325(3) Uani 1.000000
O005 O 0.30700(8) 0.0829(2) 0.43340(10) 0.0566(4) Uani 1.000000

loop_
_atom_site_aniso_label
_atom_site_aniso_U_11
_atom_site_aniso_U_22
_atom_site_aniso_U_33
_atom_site_aniso_U_12
_atom_site_aniso_U_13
_atom_site_aniso_U_23
C00A 0.0241(9) 0.0308(9) 0.0249(8) 0.0005(8) 0.0018(7) 0.0011(7)
C00B 0.0196(8) 0.0230(8) 0.0243(8) 0.0016(6) 0.0049(7) 0.0016(6)
C00C 0.0268(9) 0.0233(9) 0.0282(9) -0.0003(7) 0.0031(7) 0.0042(7)
C00D 0.0221(9) 0.0265(9) 0.0301(9) 0.0026(7) 0.0060(7) -0.0032(7)
C00E 0.0259(9) 0.0287(9) 0.0233(8) -0.0004(7) 0.0033(7) 0.0047(7)
C00F 0.0242(8) 0.0280(9) 0.0279(9) 0.0055(7) 0.0011(7) 0.0034(7)
C00G 0.0210(8) 0.0276(9) 0.0258(9) -0.0018(7) 0.0024(7) 0.0021(7)
C00H 0.0206(9) 0.0337(10) 0.0309(9) -0.0012(7) 0.0062(7) -0.0030(8)
C00I 0.0191(8) 0.0280(9) 0.0261(9) 0.0015(7) 0.0042(7) -0.0005(7)
C00J 0.0167(8) 0.0311(9) 0.0289(8) 0.0024(7) 0.0023(7) 0.0010(8)
C00K 0.0218(8) 0.0237(8) 0.0227(8) 0.0011(7) 0.0034(7) 0.0016(7)
C00L 0.0247(8) 0.0230(9) 0.0247(8) 0.0045(7) 0.0032(7) 0.0012(7)
C00M 0.0295(9) 0.0338(10) 0.0383(10) 0.0007(8) -0.0050(8) -0.0077(8)
C00N 0.0258(9) 0.0342(10) 0.0300(10) 0.0026(8) 0.0050(8) -0.0047(8)
C00O 0.0257(9) 0.0258(9) 0.0276(9) -0.0009(7) 0.0025(7) 0.0047(7)
C00P 0.0233(8) 0.0228(8) 0.0259(8) 0.0012(7) 0.0025(7) -0.0007(7)
C00Q 0.0272(9) 0.0345(10) 0.0238(8) 0.0014(7) 0.0032(7) 0.0025(7)
C00R 0.0326(10) 0.0281(9) 0.0347(10) -0.0012(8) 0.0018(9) -0.0071(9)
C00S 0.0258(10) 0.0538(13) 0.0398(11) 0.0051(9) 0.0033(9) 0.0180(10)
C00T 0.0427(12) 0.0274(10) 0.0547(13) 0.0085(9) 0.0207(11) 0.0079(10)
C00U 0.0286(10) 0.0483(12) 0.0550(14) -0.0057(10) -0.0032(10) -0.0108(11)
C006 0.0201(8) 0.0233(8) 0.0285(9) 0.0019(7) 0.0040(7) 0.0016(7)
C007 0.0222(8) 0.0186(7) 0.0229(8) 0.0018(7) 0.0038(7) 0.0013(6)
C008 0.0243(9) 0.0218(8) 0.0304(9) -0.0015(7) 0.0026(8) 0.0025(7)
C009 0.0255(9) 0.0303(9) 0.0342(9) 0.0046(7) 0.0081(8) 0.0109(7)
O001 0.0247(6) 0.0239(6) 0.0284(6) 0.0026(5) 0.0058(5) 0.0048(5)
O002 0.0272(6) 0.0268(6) 0.0358(6) 0.0033(5) 0.0104(5) 0.0079(5)
O003 0.0273(7) 0.0284(6) 0.0352(7) -0.0031(6) 0.0044(5) 0.0039(5)
O004 0.0221(6) 0.0443(7) 0.0313(7) -0.0059(5) 0.0026(5) -0.0045(5)
O005 0.0456(8) 0.0824(11) 0.0418(9) 0.0003(8) -0.0001(7) -0.0256(8)

loop_
_atom_type_symbol
_atom_type_scat_dispersion_real
_atom_type_scat_dispersion_imag
_atom_type_scat_Cromer_Mann_a1
_atom_type_scat_Cromer_Mann_a2
_atom_type_scat_Cromer_Mann_a3
_atom_type_scat_Cromer_Mann_a4
_atom_type_scat_Cromer_Mann_b1
_atom_type_scat_Cromer_Mann_b2
_atom_type_scat_Cromer_Mann_b3
_atom_type_scat_Cromer_Mann_b4
_atom_type_scat_Cromer_Mann_c
_atom_type_scat_source
_atom_type_scat_dispersion_source
H 0.00000 0.00000 0.49300 0.32291 0.14019 0.04081 10.51090 26.12570 3.14236 57.79970 0.0030380000826 'International Tables Volume C Table 6.1.1.4 (pp. 500-502)' custom
C 0.01900 0.01000 2.31000 1.02000 1.58860 0.86500 20.84390 10.20750 0.56870 51.65120 0.215599998832 'International Tables Volume C Table 6.1.1.4 (pp. 500-502)' custom
O 0.05200 0.03400 3.04850 2.28680 1.54630 0.86700 13.27710 5.70110 0.32390 32.90890 0.250800013542 'International Tables Volume C Table 6.1.1.4 (pp. 500-502)' custom

loop_
_geom_angle_atom_site_label_1
_geom_angle_atom_site_label_2
_geom_angle_atom_site_label_3
_geom_angle
C00P C00A O002 110.25(13)
C00Q C00A C00P 114.09(14)
C00Q C00A O002 104.61(13)
C00I C00B C006 104.41(13)
C00K C00B C00I 118.85(12)
C00K C00B C006 111.76(13)
C00L C00B C00I 99.18(13)
C00L C00B C00K 108.37(12)
C00L C00B C006 113.87(12)
C00O C00C C007 111.95(14)
C00G C00D C006 113.22(13)
C00Q C00E C00K 113.16(14)
C00L C00F C00J 105.05(13)
C00D C00G O003 107.46(14)
C00H C00G C00D 109.23(13)
C00H C00G O003 107.67(13)
C00J C00G C00D 108.14(13)
C00J C00G C00H 113.33(14)
C00J C00G O003 110.84(12)
C00G C00H O004 106.80(13)
C00J C00I C00B 101.75(12)
C00G C00J C00F 110.85(12)
C00I C00J C00F 103.42(13)
C00I C00J C00G 109.86(14)
C00B C00K C007 106.71(12)
C00E C00K C00B 111.61(13)
C00E C00K C007 108.39(12)
C00N C00K C00B 109.67(13)
C00N C00K C00E 107.17(13)
C00N C00K C007 113.36(13)
C00F C00L C00B 106.44(13)
C00O C00L C00B 112.56(14)
C00O C00L C00F 120.39(14)
C00U C00M O004 110.95(16)
C00U C00M O005 126.03(18)
O005 C00M O004 123.02(17)
C00L C00O C00C 107.85(13)
C00A C00P C007 109.66(13)
C00A C00P C008 105.02(13)
C00R C00P C00A 111.20(14)
C00R C00P C007 115.06(14)
C00R C00P C008 104.67(13)
C008 C00P C007 110.66(13)
C00E C00Q C00A 111.26(14)
C00D C006 C00B 115.47(14)
C00K C007 C00C 112.45(13)
C00P C007 C00C 113.20(13)
C00P C007 C00K 115.32(12)
C00P C008 O001 113.53(13)
C00S C009 O001 111.14(15)
C00S C009 O002 112.10(14)
C00T C009 C00S 112.81(17)
C00T C009 O001 104.52(14)
C00T C009 O002 105.83(14)
O002 C009 O001 110.05(13)
C009 O001 C008 113.32(12)
C00A O002 C009 116.58(13)
C00M O004 C00H 116.90(13)

loop_
_geom_bond_atom_site_label_1
_geom_bond_atom_site_label_2
_geom_bond_distance
C00A C00P 1.540(2)
C00A C00Q 1.523(2)
C00B C00I 1.543(2)
C00B C00K 1.578(2)
C00B C00L 1.548(2)
C00C C00O 1.532(2)
C00D C00G 1.531(2)
C00E C00K 1.548(2)
C00E C00Q 1.521(3)
C00F C00J 1.549(2)
C00F C00L 1.535(2)
C00G C00H 1.518(2)
C00G C00J 1.538(2)
C00I C00J 1.546(2)
C00K C00N 1.541(2)
C00L C00O 1.512(2)
C00M C00U 1.495(2)
C00P C00R 1.532(2)
C006 C00B 1.560(2)
C006 C00D 1.522(2)
C007 C00C 1.541(2)
C007 C00K 1.577(2)
C007 C00P 1.556(2)
C008 C00P 1.548(2)
C009 C00S 1.512(3)
C009 C00T 1.511(3)
O001 C008 1.420(2)
O001 C009 1.4368(19)
O002 C00A 1.441(2)
O002 C009 1.4193(19)
O003 C00G 1.430(2)
O004 C00H 1.440(2)
O004 C00M 1.334(2)
O005 C00M 1.201(2)
